data_2108967
loop_
_publ_author_name
'Aree, Thammarat'
'McMonagle, Charles J.'
'Michalchuk, Adam A. L.'
'Chernyshov, Dmitry'

_publ_section_title
;
 Low-frequency lattice vibrations from atomic displacement parameters of
 \a-FOX-7, a high energy density material
;
_journal_coeditor_code WU5002
_journal_issue 3
_journal_name_full 'Acta Crystallographica Section B'
_journal_page_first
;
;
_journal_paper_doi 10.1107/S2052520622002700
_journal_volume 78
_journal_year 2022
_chemical_formula_moiety 'C2 H4 N4 O4'
_chemical_formula_sum 'C2 H4 N4 O4'
_chemical_formula_weight 148.079
_chemical_name_systematic 1,1-Diamino-2,2-dinitroethylene
_space_group_crystal_system monoclinic
_space_group_IT_number 14
_space_group_name_Hall '-P 2yn'
_space_group_name_H-M_alt 'P 1 21/n 1'
_atom_sites_solution_primary notdet
_audit_creation_method
;
Olex2 1.3
(compiled 2020.11.12 svn.r5f609507 for OlexSys, GUI svn.r6408)
;
_cell_angle_alpha 90
_cell_angle_beta 90.4816(15)
_cell_angle_gamma 90
_cell_formula_units_Z 4
_cell_length_a 6.91290(10)
_cell_length_b 6.48720(10)
_cell_length_c 11.2465(2)
_cell_measurement_reflns_used 2137
_cell_measurement_temperature 80.0
_cell_measurement_theta_max 32.8210
_cell_measurement_theta_min 3.2190
_cell_volume 504.336(14)
_computing_cell_refinement
;
CrysAlisPro 1.171.40.67a (Rigaku OD, 2019)
;
_computing_data_collection
;
CrysAlisPro 1.171.40.67a (Rigaku OD, 2019)
;
_computing_data_reduction
;
CrysAlisPro 1.171.40.67a (Rigaku OD, 2019)
;
_computing_molecular_graphics
;
Olex2 1.3 (Dolomanov <i>et al.</i>,  2009)
;
_computing_publication_material
;
Olex2 1.3 (Dolomanov <i>et al.</i>,  2009)
;
_computing_structure_refinement
;
olex2.refine 1.3 (Bourhis <i>et al.</i>,  2015)
;
_diffrn_ambient_temperature 80.0
_diffrn_detector 'Hybrid Pixel Array Detector'
_diffrn_detector_area_resol_mean 5.8140
_diffrn_measured_fraction_theta_full 0.8949
_diffrn_measured_fraction_theta_max 0.6601
_diffrn_measurement_device 'one-circle diffractometer'
_diffrn_measurement_device_type 'BM01 ESRF 2M 20210501'
_diffrn_measurement_method '\w scans'
_diffrn_radiation_monochromator 'silicon 111'
_diffrn_radiation_probe x-ray
_diffrn_radiation_type synchrotron
_diffrn_radiation_wavelength 0.66418
_diffrn_reflns_av_R_equivalents 0.0129
_diffrn_reflns_av_unetI/netI 0.0155
_diffrn_reflns_limit_h_max 11
_diffrn_reflns_limit_h_min -11
_diffrn_reflns_limit_k_max 10
_diffrn_reflns_limit_k_min -10
_diffrn_reflns_limit_l_max 13
_diffrn_reflns_limit_l_min -13
_diffrn_reflns_number 4645
_diffrn_reflns_theta_full 23.4849
_diffrn_reflns_theta_max 32.97
_diffrn_reflns_theta_min 3.22
_diffrn_source
;
European Synchrotron Radiation Facility (ESRF), BM01 - The Swiss-Norwegian
Beamlines
;
_exptl_absorpt_coefficient_mu 0.156
_exptl_absorpt_correction_T_max 1.00000
_exptl_absorpt_correction_T_min 0.70056
_exptl_absorpt_correction_type multi-scan
_exptl_absorpt_process_details
;
CrysAlisPro 1.171.40.67a (Rigaku OD, 2019)
Empirical absorption correction using spherical harmonics,
implemented in SCALE3 ABSPACK scaling algorithm.
;
_exptl_crystal_colour 'clear yellow'
_exptl_crystal_density_diffrn 1.950
_exptl_crystal_description block
_exptl_crystal_F_000 304.164
_exptl_crystal_size_max 0.2
_exptl_crystal_size_mid 0.1
_exptl_crystal_size_min 0.1
_refine_diff_density_max 0.2564
_refine_diff_density_min -0.2680
_refine_ls_goodness_of_fit_ref 1.0223
_refine_ls_hydrogen_treatment refall
_refine_ls_matrix_type full
_refine_ls_number_constraints 0
_refine_ls_number_parameters 127
_refine_ls_number_reflns 1536
_refine_ls_number_restraints 93
_refine_ls_restrained_S_all 0.9901
_refine_ls_R_factor_all 0.0292
_refine_ls_R_factor_gt 0.0267
_refine_ls_shift/su_max 0.0009
_refine_ls_shift/su_mean 0.0001
_refine_ls_structure_factor_coef Fsqd
_refine_ls_weighting_details 'w=1/[\s^2^(Fo^2^)+(0.0442P)^2^+0.1719P] where P=(Fo^2^+2Fc^2^)/3'
_refine_ls_weighting_scheme calc
_refine_ls_wR_factor_gt 0.0734
_refine_ls_wR_factor_ref 0.0750
_reflns_number_gt 1414
_reflns_number_total 1536
_reflns_threshold_expression I>=2u(I)
_cod_data_source_file wu5002sup1.cif
_cod_data_source_block 080
_cod_database_code 2108967

loop_
_space_group_symop_id
_space_group_symop_operation_xyz
1 x,y,z
2 -x+1/2,y+1/2,-z+1/2
3 -x,-y,-z
4 x-1/2,-y-1/2,z-1/2

loop_
_atom_site_type_symbol
_atom_site_label
_atom_site_fract_x
_atom_site_fract_y
_atom_site_fract_z
_atom_site_U_iso_or_equiv
_atom_site_adp_type
_atom_site_occupancy
O O12 0.58072(8) 0.69889(9) 0.58094(6) 0.01206(14) Uani 1.000000
O O11 0.52176(8) 0.55443(8) 0.75064(5) 0.01010(14) Uani 1.000000
O O22 0.19460(8) 0.66407(9) 0.83708(5) 0.01131(14) Uani 1.000000
O O21 -0.02077(8) 0.55282(8) 0.71296(6) 0.01060(14) Uani 1.000000
N N12 0.14201(9) 0.62407(9) 0.73433(6) 0.00762(15) Uani 1.000000
N N11 0.46429(9) 0.64124(9) 0.65835(6) 0.00761(14) Uani 1.000000
N N22 -0.00509(9) 0.75482(9) 0.51006(6) 0.00925(15) Uani 1.000000
H H22a -0.052(2) 0.810(3) 0.4323(14) 0.031(4) Uani 1.000000
H H22b -0.098(2) 0.701(3) 0.5688(15) 0.026(4) Uani 1.000000
N N21 0.29790(10) 0.80147(10) 0.43819(7) 0.01071(15) Uani 1.000000
H H21a 0.243(2) 0.853(3) 0.3608(13) 0.027(4) Uani 1.000000
H H21b 0.441(2) 0.800(3) 0.4475(16) 0.027(4) Uani 1.000000
C C2 0.18522(10) 0.74003(10) 0.52563(7) 0.00731(16) Uani 1.000000
C C1 0.26634(10) 0.66653(10) 0.63712(7) 0.00752(16) Uani 1.000000

loop_
_atom_site_aniso_label
_atom_site_aniso_U_11
_atom_site_aniso_U_22
_atom_site_aniso_U_33
_atom_site_aniso_U_12
_atom_site_aniso_U_13
_atom_site_aniso_U_23
O12 0.0086(2) 0.0214(2) 0.0062(3) -0.00003(17) 0.0017(2) 0.0032(2)
O11 0.0095(2) 0.0170(2) 0.0039(3) 0.00114(16) -0.0005(2) 0.00255(18)
O22 0.0104(2) 0.0219(2) 0.0017(3) -0.00102(17) 0.0004(2) -0.00101(19)
O21 0.0096(2) 0.0181(2) 0.0041(4) -0.00295(16) 0.0012(2) 0.00029(18)
N12 0.0083(2) 0.0124(2) 0.0022(4) -0.00007(17) 0.0007(2) -0.00019(19)
N11 0.0075(2) 0.0127(2) 0.0026(4) 0.00001(17) 0.0009(2) 0.00054(19)
N22 0.0085(3) 0.0151(2) 0.0042(4) 0.00045(18) 0.0001(3) 0.0013(2)
H22a 0.019(6) 0.059(11) 0.016(5) 0.000(4) -0.004(2) 0.020(3)
H22b 0.015(5) 0.045(10) 0.018(6) -0.001(3) 0.003(2) 0.016(4)
N21 0.0100(3) 0.0182(3) 0.0040(4) -0.00002(19) 0.0018(2) 0.0026(2)
H21a 0.022(6) 0.050(10) 0.009(4) 0.002(4) -0.001(2) 0.014(3)
H21b 0.011(3) 0.046(10) 0.024(8) -0.0008(18) 0.0013(17) 0.014(5)
C2 0.0086(3) 0.0116(2) 0.0018(4) 0.00049(19) 0.0002(3) 0.0004(2)
C1 0.0074(3) 0.0132(2) 0.0020(4) 0.00030(19) 0.0005(3) 0.0010(2)

loop_
_atom_type_symbol
_atom_type_scat_dispersion_source
_atom_type_scat_dispersion_real
_atom_type_scat_dispersion_imag
_atom_type_scat_source
H custom 0.00000 0.00000 'NoSpherA2: Chem.Sci. 2021, DOI:10.1039/D0SC05526C'
C custom 0.00280 0.00140 'NoSpherA2: Chem.Sci. 2021, DOI:10.1039/D0SC05526C'
O custom 0.00970 0.00540 'NoSpherA2: Chem.Sci. 2021, DOI:10.1039/D0SC05526C'
N custom 0.00560 0.00290 'NoSpherA2: Chem.Sci. 2021, DOI:10.1039/D0SC05526C'

loop_
_geom_angle_atom_site_label_1
_geom_angle_atom_site_label_2
_geom_angle_atom_site_label_3
_geom_angle_site_symmetry_1
_geom_angle_site_symmetry_3
_geom_angle
_geom_angle_publ_flag
O21 N12 O22 . . 121.30(7) ?
C1 N12 O22 . . 120.18(6) ?
C1 N12 O21 . . 118.48(6) ?
O11 N11 O12 . . 120.98(6) ?
C1 N11 O12 . . 118.83(6) ?
C1 N11 O11 . . 120.11(7) ?
N21 C2 N22 . . 117.99(7) ?
C1 C2 N22 . . 120.85(8) ?
C1 C2 N21 . . 121.12(6) ?
N11 C1 N12 . . 116.30(6) ?
C2 C1 N12 . . 119.76(6) ?
C2 C1 N11 . . 123.90(7) ?

loop_
_geom_bond_atom_site_label_1
_geom_bond_atom_site_label_2
_geom_bond_site_symmetry_2
_geom_bond_distance
_geom_bond_publ_flag
O12 N11 . 1.2480(10) ?
O11 N11 . 1.2432(8) ?
O22 N12 . 1.2361(8) ?
O21 N12 . 1.2382(7) ?
N12 C1 . 1.4233(11) ?
N11 C1 . 1.3968(9) ?
N22 C2 . 1.3292(9) ?
N21 C2 . 1.3212(12) ?
C2 C1 . 1.4499(10) ?

loop_
_geom_torsion_atom_site_label_1
_geom_torsion_atom_site_label_2
_geom_torsion_atom_site_label_3
_geom_torsion_atom_site_label_4
_geom_torsion_site_symmetry_1
_geom_torsion_site_symmetry_2
_geom_torsion_site_symmetry_3
_geom_torsion_site_symmetry_4
_geom_torsion
_geom_torsion_publ_flag
O12 N11 C1 N12 . . . . -171.83(6) ?
O12 N11 C1 C2 . . . . 5.55(7) ?
O11 N11 C1 N12 . . . . 11.29(7) ?
O11 N11 C1 C2 . . . . -171.32(6) ?
O22 N12 C1 N11 . . . . 34.60(7) ?
O22 N12 C1 C2 . . . . -142.90(6) ?
O21 N12 C1 N11 . . . . -147.62(6) ?
O21 N12 C1 C2 . . . . 34.88(7) ?
N12 C1 C2 N22 . . . . -4.71(7) ?
N12 C1 C2 N21 . . . . 172.74(6) ?
N11 C1 C2 N22 . . . . 177.99(7) ?
N11 C1 C2 N21 . . . . -4.55(8) ?
